data_7719939
loop_
_publ_author_name
'W\'ojcik, Patryk'
'Latouche, Camille'
'Kamecka, Anna'
'Suwinska, Kinga'
'Masternak, Joanna'
'Urbaniak, Mariusz'

_publ_section_title
;
 Fluorine-Substituted Cyclometallated Rhodium(III) Complexes with
 \a-Diimine Ancillary Ligands: Synthesis, Structure, Photophysical and
 DNA-Binding Properties
;
_journal_name_full 'Dalton Transactions'
_journal_paper_doi 10.1039/D5DT02369F
_journal_year 2025
_chemical_formula_sum 'C30.25 H18.5 Cl0.5 F10 N6 P Rh'
_chemical_formula_weight 807.61
_space_group_crystal_system monoclinic
_space_group_IT_number 14
_space_group_name_Hall '-P 2yn'
_space_group_name_H-M_alt 'P 1 21/n 1'
_atom_sites_solution_hydrogens geom
_atom_sites_solution_primary 'Intrinsic Phasing'
_atom_sites_solution_secondary 'C30  H18  F4  N6 Rh+, P F6-, 0.25 C H2 Cl2'
_audit_creation_method
;FinalCif 2024.9-0 by Daniel Kratzert, Freiburg 2025, 
https://dkratzert.de/finalcif.html
;
_audit_update_record
;
2025-09-24 deposited with the CCDC.	2025-12-02 downloaded from the CCDC.
;
_cell_angle_alpha 90
_cell_angle_beta 105.818(14)
_cell_angle_gamma 90
_cell_formula_units_Z 8
_cell_length_a 17.665(8)
_cell_length_b 12.886(6)
_cell_length_c 29.875(14)
_cell_measurement_reflns_used 9317
_cell_measurement_temperature 297(2)
_cell_measurement_theta_max 25.9567
_cell_measurement_theta_min 2.6208
_cell_measurement_wavelength 0.71073
_cell_volume 6543(5)
_computing_cell_refinement 'SAINT V8.41 (Bruker AXS LLC)'
_computing_data_collection 'BIS 8.5.5.6/2024-10-24'
_computing_data_reduction 'SAINT V8.41 (Bruker AXS LLC)'
_computing_molecular_graphics 'shelXle (C.B. Huebschle, rev 1503)'
_computing_structure_refinement 'SHELXL-2019/2 (Sheldrick, 2019)'
_computing_structure_solution 'SHELXT 2018/2 (Sheldrick, 2018)'
_diffrn_ambient_temperature 297(2)
_diffrn_detector CPAD
_diffrn_detector_area_resol_mean 7.391
_diffrn_detector_type PhotonII_7
_diffrn_measured_fraction_theta_full 0.995
_diffrn_measured_fraction_theta_max 0.994
_diffrn_measurement_details
;<Phi   scan: start=   0.0; len= 180.0; end= 180.0 at [Counterclockwise Eulerian 
angles: dx= 58.82 mm theta=   0.000 deg omega=   0.000 deg chi=  54.739 deg] 
measure for 1.0 seconds; frame angle 1.00 degrees, wavelength=0.71073>
<Phi   scan: start= 180.0; len= 180.0; end= 360.0 at [Counterclockwise Eulerian 
angles: dx= 58.82 mm theta=   0.000 deg omega=   0.000 deg chi=  54.739 deg] 
measure for 1.0 seconds; frame angle 1.00 degrees, wavelength=0.71073>
<Omega scan: start= 187.9; len= 199.0; end= 386.9 at [Counterclockwise Eulerian 
angles: dx= 58.82 mm theta=   8.899 deg phi= 255.001 deg chi=  54.739 deg] 
measure for 30.0 seconds; frame angle 1.00 degrees, wavelength=0.71073>
<Omega scan: start= 187.9; len= 199.0; end= 386.9 at [Counterclockwise Eulerian 
angles: dx= 58.82 mm theta=   8.899 deg phi=  50.999 deg chi=  54.739 deg] 
measure for 30.0 seconds; frame angle 1.00 degrees, wavelength=0.71073>
<Omega scan: start= 187.9; len= 199.0; end= 386.9 at [Counterclockwise Eulerian 
angles: dx= 58.82 mm theta=   8.899 deg phi= 153.000 deg chi=  54.739 deg] 
measure for 30.0 seconds; frame angle 1.00 degrees, wavelength=0.71073>
<Omega scan: start= 195.8; len= 201.0; end= 396.8 at [Counterclockwise Eulerian 
angles: dx= 58.82 mm theta=  13.348 deg phi=   0.000 deg chi=  54.739 deg] 
measure for 30.0 seconds; frame angle 1.00 degrees, wavelength=0.71073>
<Omega scan: start= 187.9; len= 199.0; end= 386.9 at [Counterclockwise Eulerian 
angles: dx= 58.82 mm theta=   8.899 deg phi= 306.000 deg chi=  54.739 deg] 
measure for 30.0 seconds; frame angle 1.00 degrees, wavelength=0.71073>
<Omega scan: start= 187.9; len= 199.0; end= 386.9 at [Counterclockwise Eulerian 
angles: dx= 58.82 mm theta=   8.899 deg phi= 203.999 deg chi=  54.739 deg] 
measure for 30.0 seconds; frame angle 1.00 degrees, wavelength=0.71073>
<Omega scan: start= 187.9; len= 199.0; end= 386.9 at [Counterclockwise Eulerian 
angles: dx= 58.82 mm theta=   8.899 deg phi= 102.001 deg chi=  54.739 deg] 
measure for 30.0 seconds; frame angle 1.00 degrees, wavelength=0.71073>
;
_diffrn_measurement_device 'FIXEDCHI diffractometer'
_diffrn_measurement_device_type 'Bruker D8'
_diffrn_radiation_monochromator 'multilayer mirror'
_diffrn_radiation_type 'Mo K\a'
_diffrn_radiation_wavelength 0.71073
_diffrn_reflns_av_R_equivalents 0.0485
_diffrn_reflns_av_unetI/netI 0.0268
_diffrn_reflns_Laue_measured_fraction_full 0.995
_diffrn_reflns_Laue_measured_fraction_max 0.994
_diffrn_reflns_limit_h_max 22
_diffrn_reflns_limit_h_min -22
_diffrn_reflns_limit_k_max 16
_diffrn_reflns_limit_k_min -16
_diffrn_reflns_limit_l_max 37
_diffrn_reflns_limit_l_min -37
_diffrn_reflns_number 161754
_diffrn_reflns_point_group_measured_fraction_full 0.995
_diffrn_reflns_point_group_measured_fraction_max 0.994
_diffrn_reflns_reduction_process narrow-frame
_diffrn_reflns_theta_full 25.242
_diffrn_reflns_theta_max 26.423
_diffrn_reflns_theta_min 1.549
_diffrn_source 'microfocus sealed tube'
_diffrn_source_current 1.0
_diffrn_source_target Mo
_diffrn_source_type 'INCOATEC I\mS'
_diffrn_source_voltage 50.0
_exptl_absorpt_coefficient_mu 0.701
_exptl_absorpt_correction_T_max 0.7454
_exptl_absorpt_correction_T_min 0.6833
_exptl_absorpt_correction_type multi-scan
_exptl_absorpt_process_details
;Krause, L., Herbst-Irmer, R., Sheldrick, G. M., Stalke, D. (2015).
"Comparison of silver and molybdenum microfocus X-ray sources for single-crystal
 structure determination"
J. Appl. Cryst. 48, 3-10.
doi:10.1107/S1600576714022985
;
_exptl_crystal_colour 'pale yellow'
_exptl_crystal_density_diffrn 1.64
_exptl_crystal_description needle
_exptl_crystal_F_000 3204
_exptl_crystal_size_max 0.416
_exptl_crystal_size_mid 0.087
_exptl_crystal_size_min 0.085
_refine_diff_density_max 0.895
_refine_diff_density_min -1.046
_refine_diff_density_rms 0.096
_refine_ls_extinction_method none
_refine_ls_goodness_of_fit_ref 1.156
_refine_ls_hydrogen_treatment constr
_refine_ls_matrix_type full
_refine_ls_number_parameters 919
_refine_ls_number_reflns 13359
_refine_ls_number_restraints 0
_refine_ls_restrained_S_all 1.156
_refine_ls_R_factor_all 0.0795
_refine_ls_R_factor_gt 0.0475
_refine_ls_shift/su_max 0.003
_refine_ls_shift/su_mean 0.000
_refine_ls_structure_factor_coef Fsqd
_refine_ls_weighting_details 'w=1/[\s^2^(Fo^2^)+(0.0659P)^2^+10.6009P] where P=(Fo^2^+2Fc^2^)/3'
_refine_ls_weighting_scheme calc
_refine_ls_wR_factor_gt 0.1218
_refine_ls_wR_factor_ref 0.1548
_reflns_Friedel_coverage 0.000
_reflns_number_gt 9828
_reflns_number_total 13359
_reflns_threshold_expression 'I > 2\s(I)'
_cod_data_source_file d5dt02369f2.cif
_cod_data_source_block mo_S321c_a
_cod_depositor_comments
;
The following automatic conversions were performed:

data item '_exptl_absorpt_correction_type' value 'Multi-Scan' was
changed to 'multi-scan' in accordance with the
/home/data/users/saulius/crontab/automatic-downloads/rss-feeds/RSC/lib/dictionaries/cif_core.dic
dictionary named 'cif_core.dic' version 2.4.2 last updated on
2011-04-26.

Automatic conversion script
Id: cif_fix_values 8170 2020-07-09 18:12:32Z antanas 
;
_cod_original_sg_symbol_H-M 'P 21/n'
_cod_original_formula_sum 'C30.25 H18.50 Cl0.50 F10 N6 P Rh'
_cod_database_code 7719939
_shelx_shelxl_version_number 2019/3
_shelx_space_group_comment
;
The symmetry employed for this shelxl refinement is uniquely defined
by the following loop, which should always be used as a source of
symmetry information in preference to the above space-group names.
They are only intended as comments.
;
_exptl_bruker_absorpt_correction_t_ratio 0.9167
_bruker_diffrn_measurement_temperature_device Cryostream
_diffrn_measurement_bruker_total_exposure_time 42210.0
_diffrn_reflns_bruker_av_norm_i 582.321
_diffrn_reflns_bruker_number_gt 127411
_computing_bruker_data_scaling 'SADABS-2016/2 - Bruker AXS area detector scaling and absorption correction'
_geom_details
; All esds (except the esd in the dihedral angle between two l.s. planes)
 are estimated using the full covariance matrix.  The cell esds are taken
 into account individually in the estimation of esds in distances, angles
 and torsion angles; correlations between esds in cell parameters are only
 used when they are defined by crystal symmetry.  An approximate (isotropic)
 treatment of cell esds is used for estimating esds involving l.s. planes.
;

loop_
_space_group_symop_operation_xyz
'x, y, z'
'-x+1/2, y+1/2, -z+1/2'
'-x, -y, -z'
'x-1/2, -y-1/2, z-1/2'

loop_
_atom_site_label
_atom_site_type_symbol
_atom_site_fract_x
_atom_site_fract_y
_atom_site_fract_z
_atom_site_U_iso_or_equiv
_atom_site_adp_type
_atom_site_occupancy
_atom_site_site_symmetry_order
_atom_site_calc_flag
_atom_site_refinement_flags_posn
_atom_site_refinement_flags_adp
_atom_site_refinement_flags_occupancy
_atom_site_disorder_assembly
_atom_site_disorder_group
Rh1A Rh 0.50766(2) 0.62152(2) 0.37367(2) 0.03726(11) Uani 1 1 d . . . . .
F1A F 0.5025(2) 0.6767(3) 0.54525(10) 0.0847(10) Uani 1 1 d . . . . .
F2A F 0.7202(2) 0.8270(3) 0.50995(12) 0.0984(13) Uani 1 1 d . . . . .
F3A F 0.4802(2) 0.9843(2) 0.29466(13) 0.0819(10) Uani 1 1 d . . . . .
F4A F 0.27212(19) 0.9000(3) 0.35776(15) 0.0895(11) Uani 1 1 d . . . . .
N1A N 0.4338(2) 0.5658(3) 0.40864(12) 0.0434(8) Uani 1 1 d . . . . .
N2A N 0.4476(2) 0.6031(3) 0.45287(13) 0.0492(9) Uani 1 1 d . . . . .
N3A N 0.5789(2) 0.6966(3) 0.34211(12) 0.0417(8) Uani 1 1 d . . . . .
N4A N 0.5542(2) 0.7931(3) 0.32629(13) 0.0456(8) Uani 1 1 d . . . . .
N5A N 0.57402(19) 0.4802(3) 0.38388(12) 0.0397(8) Uani 1 1 d . . . . .
N6A N 0.45017(19) 0.5340(3) 0.31276(12) 0.0393(8) Uani 1 1 d . . . . .
C1A C 0.3686(3) 0.5096(4) 0.40028(19) 0.0550(12) Uani 1 1 d . . . . .
H1A H 0.345992 0.474286 0.372728 0.066 Uiso 1 1 calc R U . . .
C2A C 0.3391(3) 0.5115(5) 0.4387(2) 0.0716(16) Uani 1 1 d . . . . .
H2A H 0.293734 0.478776 0.441677 0.086 Uiso 1 1 calc R U . . .
C3A C 0.3895(3) 0.5707(5) 0.4713(2) 0.0707(15) Uani 1 1 d . . . . .
H3A H 0.385025 0.586067 0.500878 0.085 Uiso 1 1 calc R U . . .
C4A C 0.5164(3) 0.6641(3) 0.46878(15) 0.0460(10) Uani 1 1 d . . . . .
C5A C 0.5436(3) 0.6995(4) 0.51411(17) 0.0569(12) Uani 1 1 d . . . . .
C6A C 0.6114(3) 0.7549(4) 0.52873(18) 0.0651(14) Uani 1 1 d . . . . .
H6A H 0.629397 0.779028 0.559129 0.078 Uiso 1 1 calc R U . . .
C7A C 0.6513(3) 0.7732(4) 0.49660(18) 0.0631(14) Uani 1 1 d . . . . .
C8A C 0.6266(3) 0.7411(4) 0.45041(17) 0.0529(11) Uani 1 1 d . . . . .
H8A H 0.655703 0.757212 0.429667 0.063 Uiso 1 1 calc R U . . .
C9A C 0.5574(2) 0.6844(3) 0.43617(14) 0.0415(9) Uani 1 1 d . . . . .
C10A C 0.6486(3) 0.6830(4) 0.33399(16) 0.0483(10) Uani 1 1 d . . . . .
H10A H 0.679271 0.623496 0.341358 0.058 Uiso 1 1 calc R U . . .
C11A C 0.6685(3) 0.7702(4) 0.31304(19) 0.0633(14) Uani 1 1 d . . . . .
H11A H 0.714046 0.780124 0.303666 0.076 Uiso 1 1 calc R U . . .
C12A C 0.6088(3) 0.8383(4) 0.30879(19) 0.0635(13) Uani 1 1 d . . . . .
H12A H 0.605919 0.904563 0.296075 0.076 Uiso 1 1 calc R U . . .
C13A C 0.4816(3) 0.8239(3) 0.33327(16) 0.0467(10) Uani 1 1 d . . . . .
C14A C 0.4452(3) 0.9180(4) 0.31779(19) 0.0574(12) Uani 1 1 d . . . . .
C15A C 0.3747(3) 0.9454(4) 0.3260(2) 0.0695(15) Uani 1 1 d . . . . .
H15A H 0.350743 1.008757 0.316105 0.083 Uiso 1 1 calc R U . . .
C16A C 0.3413(3) 0.8748(4) 0.3496(2) 0.0628(14) Uani 1 1 d . . . . .
C17A C 0.3751(3) 0.7802(4) 0.36470(18) 0.0519(11) Uani 1 1 d . . . . .
H17A H 0.350224 0.734573 0.380233 0.062 Uiso 1 1 calc R U . . .
C18A C 0.4460(2) 0.7533(3) 0.35674(15) 0.0409(9) Uani 1 1 d . . . . .
C19A C 0.6392(3) 0.4571(4) 0.41675(16) 0.0473(10) Uani 1 1 d . . . . .
H19A H 0.663102 0.508332 0.437794 0.057 Uiso 1 1 calc R U . . .
C20A C 0.6730(3) 0.3588(4) 0.42078(18) 0.0555(12) Uani 1 1 d . . . . .
H20A H 0.719253 0.345714 0.443853 0.067 Uiso 1 1 calc R U . . .
C21A C 0.6386(3) 0.2822(4) 0.39121(18) 0.0555(12) Uani 1 1 d . . . . .
H21A H 0.660218 0.215921 0.394435 0.067 Uiso 1 1 calc R U . . .
C22A C 0.5703(3) 0.3037(3) 0.35569(16) 0.0477(10) Uani 1 1 d . . . . .
C23A C 0.5310(3) 0.2286(4) 0.32185(19) 0.0582(13) Uani 1 1 d . . . . .
H23A H 0.549063 0.160520 0.324138 0.070 Uiso 1 1 calc R U . . .
C24A C 0.4680(3) 0.2556(4) 0.28671(19) 0.0572(13) Uani 1 1 d . . . . .
H24A H 0.443040 0.205401 0.265416 0.069 Uiso 1 1 calc R U . . .
C25A C 0.4389(3) 0.3593(3) 0.28153(16) 0.0473(10) Uani 1 1 d . . . . .
C26A C 0.3765(3) 0.3937(4) 0.24454(17) 0.0563(12) Uani 1 1 d . . . . .
H26A H 0.350437 0.346904 0.221859 0.068 Uiso 1 1 calc R U . . .
C27A C 0.3538(3) 0.4943(4) 0.24156(17) 0.0557(12) Uani 1 1 d . . . . .
H27A H 0.313581 0.517320 0.216470 0.067 Uiso 1 1 calc R U . . .
C28A C 0.3917(3) 0.5632(4) 0.27662(16) 0.0490(11) Uani 1 1 d . . . . .
H28A H 0.375302 0.632086 0.274612 0.059 Uiso 1 1 calc R U . . .
C29A C 0.4744(2) 0.4340(3) 0.31498(14) 0.0398(9) Uani 1 1 d . . . . .
C30A C 0.5410(2) 0.4053(3) 0.35277(15) 0.0393(9) Uani 1 1 d . . . . .
Rh2B Rh 1.00412(2) 0.73069(3) 0.37940(2) 0.04113(11) Uani 1 1 d . . . . .
F1B F 0.9723(4) 0.6705(5) 0.54545(14) 0.141(2) Uani 1 1 d . . . . .
F2B F 1.1826(3) 0.4880(4) 0.51596(17) 0.143(2) Uani 1 1 d . . . . .
F3B F 0.76252(17) 0.4580(2) 0.34593(12) 0.0728(9) Uani 1 1 d . . . . .
F4B F 0.9886(2) 0.3678(2) 0.30095(14) 0.0831(10) Uani 1 1 d . . . . .
N1B N 0.9249(2) 0.7883(3) 0.41025(13) 0.0505(9) Uani 1 1 d . . . . .
N2B N 0.9319(3) 0.7522(4) 0.45383(15) 0.0652(12) Uani 1 1 d . . . . .
N3B N 1.0804(2) 0.6576(3) 0.35146(14) 0.0488(9) Uani 1 1 d . . . . .
N4B N 1.0580(2) 0.5612(3) 0.33388(14) 0.0511(9) Uani 1 1 d . . . . .
N5B N 1.0716(2) 0.8704(3) 0.39637(13) 0.0500(9) Uani 1 1 d . . . . .
N6B N 0.9571(2) 0.8221(3) 0.31847(11) 0.0394(8) Uani 1 1 d . . . . .
C1B C 0.8620(3) 0.8489(4) 0.3993(2) 0.0627(13) Uani 1 1 d . . . . .
H1B H 0.843728 0.884201 0.371315 0.075 Uiso 1 1 calc R U . . .
C2B C 0.8276(5) 0.8521(6) 0.4355(3) 0.092(2) Uani 1 1 d . . . . .
H2B H 0.782928 0.889111 0.436556 0.110 Uiso 1 1 calc R U . . .
C3B C 0.8714(5) 0.7913(7) 0.4687(3) 0.097(2) Uani 1 1 d . . . . .
H3B H 0.862057 0.777757 0.497344 0.116 Uiso 1 1 calc R U . . .
C4B C 0.9963(4) 0.6856(4) 0.47161(18) 0.0686(16) Uani 1 1 d . . . . .
C5B C 1.0162(5) 0.6450(6) 0.5164(2) 0.098(2) Uani 1 1 d . . . . .
C6B C 1.0783(6) 0.5804(7) 0.5322(3) 0.120(4) Uani 1 1 d . . . . .
H6B H 1.091258 0.554129 0.562295 0.144 Uiso 1 1 calc R U . . .
C7B C 1.1217(5) 0.5551(5) 0.5013(3) 0.098(3) Uani 1 1 d . . . . .
C8B C 1.1055(3) 0.5931(4) 0.4565(2) 0.0738(17) Uani 1 1 d . . . . .
H8B H 1.136096 0.574327 0.436912 0.089 Uiso 1 1 calc R U . . .
C9B C 1.0418(3) 0.6603(4) 0.44137(17) 0.0565(13) Uani 1 1 d . . . . .
C10B C 1.1513(3) 0.6738(4) 0.34510(19) 0.0611(13) Uani 1 1 d . . . . .
H10B H 1.180871 0.733803 0.353790 0.073 Uiso 1 1 calc R U . . .
C11B C 1.1747(3) 0.5893(5) 0.3239(2) 0.0721(15) Uani 1 1 d . . . . .
H11B H 1.221428 0.581667 0.315579 0.087 Uiso 1 1 calc R U . . .
C12B C 1.1143(3) 0.5189(5) 0.3175(2) 0.0669(14) Uani 1 1 d . . . . .
H12B H 1.112870 0.453459 0.304159 0.080 Uiso 1 1 calc R U . . .
C13B C 0.9821(3) 0.5297(3) 0.33672(16) 0.0462(10) Uani 1 1 d . . . . .
C14B C 0.9482(3) 0.4363(4) 0.32030(18) 0.0563(12) Uani 1 1 d . . . . .
C15B C 0.8739(3) 0.4095(4) 0.32308(18) 0.0590(13) Uani 1 1 d . . . . .
H15B H 0.850998 0.346027 0.312307 0.071 Uiso 1 1 calc R U . . .
C16B C 0.8359(3) 0.4819(4) 0.34260(17) 0.0520(11) Uani 1 1 d . . . . .
C17B C 0.8675(3) 0.5758(3) 0.35984(15) 0.0453(10) Uani 1 1 d . . . . .
H17B H 0.838993 0.621621 0.373010 0.054 Uiso 1 1 calc R U . . .
C18B C 0.9425(2) 0.6013(3) 0.35737(14) 0.0413(9) Uani 1 1 d . . . . .
C19B C 1.1303(3) 0.8911(4) 0.43372(19) 0.0682(15) Uani 1 1 d . . . . .
H19B H 1.148060 0.839440 0.455822 0.082 Uiso 1 1 calc R U . . .
C20B C 1.1663(4) 0.9894(5) 0.4407(2) 0.0822(19) Uani 1 1 d . . . . .
H20B H 1.207788 1.001779 0.466927 0.099 Uiso 1 1 calc R U . . .
C21B C 1.1407(3) 1.0657(4) 0.4094(2) 0.0713(16) Uani 1 1 d . . . . .
H21B H 1.164702 1.130545 0.414048 0.086 Uiso 1 1 calc R U . . .
C22B C 1.0782(3) 1.0477(4) 0.36984(19) 0.0555(12) Uani 1 1 d . . . . .
C23B C 1.0467(3) 1.1230(4) 0.3353(2) 0.0642(14) Uani 1 1 d . . . . .
H23B H 1.067202 1.189938 0.338846 0.077 Uiso 1 1 calc R U . . .
C24B C 0.9881(3) 1.1002(4) 0.2976(2) 0.0622(14) Uani 1 1 d . . . . .
H24B H 0.967539 1.152227 0.276130 0.075 Uiso 1 1 calc R U . . .
C25B C 0.9562(3) 0.9975(3) 0.28952(17) 0.0503(11) Uani 1 1 d . . . . .
C26B C 0.8964(3) 0.9671(4) 0.25038(18) 0.0573(12) Uani 1 1 d . . . . .
H26B H 0.875113 1.015365 0.227239 0.069 Uiso 1 1 calc R U . . .
C27B C 0.8695(3) 0.8697(4) 0.24584(16) 0.0537(12) Uani 1 1 d . . . . .
H27B H 0.830145 0.849959 0.219630 0.064 Uiso 1 1 calc R U . . .
C28B C 0.9015(3) 0.7974(4) 0.28110(15) 0.0470(10) Uani 1 1 d . . . . .
H28B H 0.882539 0.729694 0.277799 0.056 Uiso 1 1 calc R U . . .
C29B C 0.9852(2) 0.9217(3) 0.32317(15) 0.0402(9) Uani 1 1 d . . . . .
C30B C 1.0467(3) 0.9473(3) 0.36427(16) 0.0458(10) Uani 1 1 d . . . . .
P1A P 0.25347(9) 0.26296(11) 0.32487(5) 0.0608(4) Uani 1 1 d . . . . .
F5A F 0.3433(2) 0.2655(3) 0.35324(14) 0.0959(12) Uani 1 1 d . . . . .
F6A F 0.2764(2) 0.2141(3) 0.28170(13) 0.0917(11) Uani 1 1 d . . . . .
F7A F 0.1632(2) 0.2634(3) 0.29604(14) 0.0955(12) Uani 1 1 d . . . . .
F8A F 0.2303(2) 0.3119(3) 0.36799(13) 0.0935(11) Uani 1 1 d . . . . .
F9A F 0.2622(2) 0.3763(3) 0.30633(13) 0.0861(10) Uani 1 1 d . . . . .
F10A F 0.2437(3) 0.1507(3) 0.34389(16) 0.1055(13) Uani 1 1 d . . . . .
P1B P 0.74629(11) 1.08938(13) 0.31096(8) 0.0926(6) Uani 1 1 d . . . . .
F5B F 0.8369(3) 1.0869(4) 0.3373(2) 0.147(2) Uani 1 1 d . . . . .
F6B F 0.7667(3) 1.1306(4) 0.2660(2) 0.153(2) Uani 1 1 d . . . . .
F7B F 0.6546(3) 1.0878(4) 0.28336(19) 0.1262(17) Uani 1 1 d . . . . .
F8B F 0.7237(3) 1.0463(4) 0.35516(18) 0.1197(15) Uani 1 1 d . . . . .
F9B F 0.7364(3) 1.2037(3) 0.3268(2) 0.148(2) Uani 1 1 d . . . . .
F10B F 0.7542(3) 0.9743(3) 0.2956(2) 0.1258(18) Uani 1 1 d . . . . .
C1C C 0.5536(19) 0.026(3) 0.4463(13) 0.117(12) Uani 0.25 1 d . . P . .
H1CA H 0.532113 -0.040876 0.451953 0.140 Uiso 0.25 1 calc R U P . .
H1CB H 0.510487 0.068675 0.429034 0.140 Uiso 0.25 1 calc R U P . .
Cl1C Cl 0.6142(4) 0.0089(4) 0.4167(2) 0.0779(17) Uani 0.25 1 d . . P . .
Cl2C Cl 0.6043(7) 0.0918(11) 0.5057(3) 0.169(6) Uani 0.25 1 d . . P . .
C1D C 1.081(2) 0.890(3) 0.5664(10) 0.122(13) Uani 0.25 1 d . . P . .
H1DA H 1.053704 0.832544 0.575860 0.146 Uiso 0.25 1 calc R U P . .
H1DB H 1.097909 0.936848 0.592726 0.146 Uiso 0.25 1 calc R U P . .
Cl1D Cl 1.0258(5) 0.9462(8) 0.5271(4) 0.140(4) Uani 0.25 1 d . . P . .
Cl2D Cl 1.1719(6) 0.8383(8) 0.5510(3) 0.133(4) Uani 0.25 1 d . . P . .

loop_
_atom_site_aniso_label
_atom_site_aniso_U_11
_atom_site_aniso_U_22
_atom_site_aniso_U_33
_atom_site_aniso_U_23
_atom_site_aniso_U_13
_atom_site_aniso_U_12
Rh1A 0.03893(18) 0.02870(17) 0.04074(19) -0.00189(13) 0.00504(14) -0.00147(12)
F1A 0.090(2) 0.119(3) 0.0502(17) -0.0049(18) 0.0273(17) -0.015(2)
F2A 0.085(2) 0.131(3) 0.074(2) -0.043(2) 0.0113(18) -0.057(2)
F3A 0.092(2) 0.0469(17) 0.110(3) 0.0293(18) 0.033(2) 0.0056(16)
F4A 0.0599(19) 0.070(2) 0.142(3) 0.013(2) 0.032(2) 0.0247(16)
N1A 0.046(2) 0.0340(19) 0.047(2) 0.0007(15) 0.0077(16) -0.0008(15)
N2A 0.051(2) 0.047(2) 0.050(2) 0.0008(17) 0.0146(18) -0.0042(17)
N3A 0.047(2) 0.0325(18) 0.0423(19) -0.0022(15) 0.0064(15) 0.0000(15)
N4A 0.053(2) 0.0342(19) 0.050(2) 0.0007(16) 0.0155(17) -0.0052(16)
N5A 0.0392(18) 0.0354(18) 0.0427(19) -0.0002(15) 0.0085(15) -0.0016(14)
N6A 0.0404(18) 0.0351(18) 0.0393(18) -0.0012(14) 0.0057(15) -0.0030(14)
C1A 0.048(3) 0.043(3) 0.071(3) 0.002(2) 0.012(2) -0.009(2)
C2A 0.059(3) 0.070(4) 0.092(4) 0.002(3) 0.032(3) -0.020(3)
C3A 0.068(3) 0.083(4) 0.070(4) 0.003(3) 0.034(3) -0.009(3)
C4A 0.048(2) 0.043(2) 0.044(2) -0.0019(19) 0.0084(19) -0.0020(19)
C5A 0.063(3) 0.063(3) 0.045(3) -0.003(2) 0.016(2) -0.001(3)
C6A 0.073(4) 0.073(4) 0.045(3) -0.018(2) 0.009(3) -0.010(3)
C7A 0.059(3) 0.066(3) 0.058(3) -0.017(3) 0.005(2) -0.018(3)
C8A 0.053(3) 0.054(3) 0.050(3) -0.011(2) 0.010(2) -0.015(2)
C9A 0.044(2) 0.036(2) 0.043(2) -0.0048(18) 0.0081(18) 0.0002(18)
C10A 0.045(2) 0.049(3) 0.052(3) -0.008(2) 0.016(2) -0.001(2)
C11A 0.063(3) 0.066(3) 0.068(3) 0.000(3) 0.030(3) -0.011(3)
C12A 0.075(3) 0.050(3) 0.072(3) 0.007(3) 0.031(3) -0.009(3)
C13A 0.046(2) 0.039(2) 0.051(3) -0.001(2) 0.006(2) -0.0009(19)
C14A 0.063(3) 0.037(2) 0.068(3) 0.011(2) 0.012(2) 0.001(2)
C15A 0.069(3) 0.039(3) 0.092(4) 0.009(3) 0.007(3) 0.010(2)
C16A 0.046(3) 0.055(3) 0.083(4) 0.001(3) 0.009(3) 0.011(2)
C17A 0.048(3) 0.040(2) 0.066(3) 0.001(2) 0.012(2) 0.005(2)
C18A 0.047(2) 0.029(2) 0.043(2) -0.0008(17) 0.0052(18) 0.0022(17)
C19A 0.044(2) 0.048(3) 0.048(2) 0.000(2) 0.0080(19) 0.0043(19)
C20A 0.049(3) 0.054(3) 0.062(3) 0.012(2) 0.013(2) 0.013(2)
C21A 0.058(3) 0.041(3) 0.069(3) 0.009(2) 0.020(2) 0.012(2)
C22A 0.056(3) 0.036(2) 0.057(3) 0.000(2) 0.026(2) 0.002(2)
C23A 0.073(3) 0.033(2) 0.075(3) -0.006(2) 0.032(3) 0.000(2)
C24A 0.067(3) 0.041(3) 0.068(3) -0.019(2) 0.026(3) -0.012(2)
C25A 0.054(3) 0.042(2) 0.050(3) -0.011(2) 0.021(2) -0.012(2)
C26A 0.055(3) 0.063(3) 0.048(3) -0.017(2) 0.010(2) -0.017(2)
C27A 0.050(3) 0.062(3) 0.047(3) -0.003(2) 0.001(2) -0.010(2)
C28A 0.049(3) 0.043(2) 0.051(3) 0.000(2) 0.006(2) -0.005(2)
C29A 0.043(2) 0.035(2) 0.044(2) -0.0059(18) 0.0172(18) -0.0076(17)
C30A 0.042(2) 0.031(2) 0.047(2) 0.0020(17) 0.0136(18) -0.0004(17)
Rh2B 0.04268(19) 0.03202(18) 0.04138(19) 0.00444(13) -0.00094(14) -0.00518(13)
F1B 0.197(5) 0.172(5) 0.058(2) 0.026(3) 0.041(3) -0.027(4)
F2B 0.120(3) 0.120(4) 0.135(4) 0.065(3) -0.059(3) 0.002(3)
F3B 0.0547(17) 0.067(2) 0.091(2) -0.0027(17) 0.0110(16) -0.0255(15)
F4B 0.086(2) 0.0460(17) 0.117(3) -0.0218(18) 0.027(2) -0.0005(16)
N1B 0.065(2) 0.043(2) 0.041(2) 0.0003(16) 0.0105(18) -0.0097(19)
N2B 0.085(3) 0.063(3) 0.048(2) 0.004(2) 0.019(2) -0.011(2)
N3B 0.044(2) 0.038(2) 0.060(2) 0.0086(17) 0.0056(17) -0.0034(16)
N4B 0.047(2) 0.039(2) 0.063(2) 0.0040(18) 0.0092(18) 0.0012(17)
N5B 0.052(2) 0.040(2) 0.050(2) -0.0027(17) 0.0006(17) -0.0145(17)
N6B 0.0423(18) 0.0352(18) 0.0381(18) 0.0058(15) 0.0065(15) 0.0022(15)
C1B 0.067(3) 0.050(3) 0.072(3) 0.001(3) 0.022(3) 0.005(2)
C2B 0.100(5) 0.093(5) 0.099(5) 0.007(4) 0.056(4) 0.014(4)
C3B 0.118(6) 0.113(6) 0.078(5) -0.001(4) 0.058(4) 0.000(5)
C4B 0.089(4) 0.061(3) 0.045(3) 0.012(2) -0.001(3) -0.020(3)
C5B 0.139(7) 0.102(5) 0.044(3) 0.019(3) 0.011(4) -0.031(5)
C6B 0.150(8) 0.111(6) 0.062(4) 0.045(5) -0.034(5) -0.042(6)
C7B 0.093(5) 0.072(4) 0.089(5) 0.032(4) -0.040(4) -0.018(4)
C8B 0.070(4) 0.060(3) 0.069(4) 0.020(3) -0.019(3) -0.012(3)
C9B 0.059(3) 0.042(3) 0.053(3) 0.010(2) -0.010(2) -0.017(2)
C10B 0.042(3) 0.057(3) 0.078(4) 0.010(3) 0.006(2) -0.003(2)
C11B 0.052(3) 0.078(4) 0.086(4) 0.004(3) 0.018(3) 0.009(3)
C12B 0.057(3) 0.059(3) 0.082(4) -0.003(3) 0.015(3) 0.009(3)
C13B 0.046(2) 0.036(2) 0.050(3) 0.0025(19) 0.003(2) -0.0057(18)
C14B 0.066(3) 0.036(2) 0.061(3) -0.003(2) 0.005(2) -0.003(2)
C15B 0.062(3) 0.040(3) 0.063(3) -0.001(2) -0.002(2) -0.015(2)
C16B 0.043(2) 0.047(3) 0.057(3) 0.009(2) -0.002(2) -0.013(2)
C17B 0.045(2) 0.036(2) 0.048(2) 0.0059(19) 0.0025(19) -0.0052(18)
C18B 0.044(2) 0.035(2) 0.038(2) 0.0065(17) -0.0023(18) -0.0015(17)
C19B 0.067(3) 0.062(3) 0.060(3) -0.001(3) -0.009(3) -0.021(3)
C20B 0.077(4) 0.071(4) 0.083(4) -0.017(3) -0.005(3) -0.035(3)
C21B 0.077(4) 0.050(3) 0.087(4) -0.019(3) 0.023(3) -0.029(3)
C22B 0.062(3) 0.039(2) 0.072(3) -0.004(2) 0.031(3) -0.010(2)
C23B 0.077(4) 0.033(2) 0.094(4) 0.006(3) 0.040(3) -0.006(2)
C24B 0.076(4) 0.037(3) 0.082(4) 0.020(3) 0.037(3) 0.008(2)
C25B 0.061(3) 0.038(2) 0.060(3) 0.009(2) 0.031(2) 0.013(2)
C26B 0.063(3) 0.053(3) 0.058(3) 0.022(2) 0.021(2) 0.018(2)
C27B 0.052(3) 0.062(3) 0.043(2) 0.011(2) 0.006(2) 0.013(2)
C28B 0.050(2) 0.044(2) 0.042(2) 0.0006(19) 0.0049(19) 0.003(2)
C29B 0.043(2) 0.030(2) 0.050(2) 0.0030(18) 0.0169(19) 0.0019(17)
C30B 0.049(2) 0.036(2) 0.054(3) 0.0003(19) 0.017(2) -0.0048(19)
P1A 0.0621(8) 0.0531(8) 0.0735(9) -0.0139(7) 0.0291(7) -0.0148(6)
F5A 0.065(2) 0.119(3) 0.099(3) -0.014(2) 0.0157(19) -0.007(2)
F6A 0.103(3) 0.090(3) 0.096(3) -0.034(2) 0.051(2) -0.019(2)
F7A 0.066(2) 0.105(3) 0.114(3) -0.015(2) 0.022(2) -0.020(2)
F8A 0.111(3) 0.095(3) 0.092(3) -0.023(2) 0.055(2) -0.008(2)
F9A 0.103(3) 0.061(2) 0.104(3) -0.0001(18) 0.044(2) -0.0180(18)
F10A 0.134(3) 0.061(2) 0.137(3) 0.008(2) 0.065(3) -0.012(2)
P1B 0.0864(12) 0.0551(9) 0.1627(19) 0.0375(11) 0.0787(13) 0.0257(8)
F5B 0.087(3) 0.135(4) 0.233(6) 0.012(4) 0.066(4) 0.011(3)
F6B 0.181(5) 0.111(4) 0.218(6) 0.078(4) 0.141(5) 0.034(3)
F7B 0.089(3) 0.120(4) 0.179(5) 0.047(3) 0.053(3) 0.034(3)
F8B 0.136(4) 0.101(3) 0.149(4) 0.035(3) 0.084(3) 0.013(3)
F9B 0.171(5) 0.063(3) 0.253(6) 0.022(3) 0.130(5) 0.027(3)
F10B 0.143(4) 0.068(2) 0.204(5) 0.027(3) 0.111(4) 0.028(2)
C1C 0.10(2) 0.08(2) 0.16(3) 0.05(2) 0.01(2) 0.012(17)
Cl1C 0.095(4) 0.041(3) 0.110(5) 0.018(3) 0.047(4) 0.005(3)
Cl2C 0.180(10) 0.234(13) 0.099(6) 0.017(7) 0.050(7) 0.136(10)
C1D 0.18(4) 0.11(2) 0.065(17) -0.025(17) 0.01(2) -0.04(2)
Cl1D 0.070(5) 0.141(8) 0.198(11) -0.083(8) 0.019(5) -0.013(5)
Cl2D 0.148(8) 0.141(8) 0.074(4) -0.028(5) -0.031(5) 0.063(6)

loop_
_atom_type_symbol
_atom_type_description
_atom_type_scat_dispersion_real
_atom_type_scat_dispersion_imag
_atom_type_scat_source
C C 0.0033 0.0016 'International Tables Vol C Tables 4.2.6.8 and 6.1.1.4'
H H 0.0000 0.0000 'International Tables Vol C Tables 4.2.6.8 and 6.1.1.4'
F F 0.0171 0.0103 'International Tables Vol C Tables 4.2.6.8 and 6.1.1.4'
N N 0.0061 0.0033 'International Tables Vol C Tables 4.2.6.8 and 6.1.1.4'
P P 0.1023 0.0942 'International Tables Vol C Tables 4.2.6.8 and 6.1.1.4'
Rh Rh -1.1178 0.9187 'International Tables Vol C Tables 4.2.6.8 and 6.1.1.4'
Cl Cl 0.1484 0.1585 'International Tables Vol C Tables 4.2.6.8 and 6.1.1.4'

loop_
_exptl_crystal_face_index_h
_exptl_crystal_face_index_k
_exptl_crystal_face_index_l
_exptl_crystal_face_perp_dist
-1 0 0 0.039
0 1 0 0.208
0 -1 0 0.188
0 0 -1 0.029
0 0 1 0.019
1 0 0 0.012
1 0 -1 0.005

loop_
_geom_angle_atom_site_label_1
_geom_angle_atom_site_label_2
_geom_angle_atom_site_label_3
_geom_angle
_geom_angle_site_symmetry_1
_geom_angle_site_symmetry_3
_geom_angle_publ_flag
C9A Rh1A C18A 87.87(17) . . ?
C9A Rh1A N3A 94.05(16) . . ?
C18A Rh1A N3A 80.84(16) . . ?
C9A Rh1A N1A 80.93(16) . . ?
C18A Rh1A N1A 92.78(16) . . ?
N3A Rh1A N1A 172.07(14) . . ?
C9A Rh1A N5A 97.28(15) . . ?
C18A Rh1A N5A 173.65(15) . . ?
N3A Rh1A N5A 95.04(14) . . ?
N1A Rh1A N5A 91.71(14) . . ?
C9A Rh1A N6A 171.02(15) . . ?
C18A Rh1A N6A 97.59(15) . . ?
N3A Rh1A N6A 93.85(14) . . ?
N1A Rh1A N6A 91.64(14) . . ?
N5A Rh1A N6A 77.78(13) . . ?
C1A N1A N2A 107.0(4) . . ?
C1A N1A Rh1A 138.6(3) . . ?
N2A N1A Rh1A 114.0(3) . . ?
C3A N2A N1A 109.2(4) . . ?
C3A N2A C4A 135.2(4) . . ?
N1A N2A C4A 115.6(4) . . ?
C10A N3A N4A 106.4(4) . . ?
C10A N3A Rh1A 138.6(3) . . ?
N4A N3A Rh1A 114.9(3) . . ?
C12A N4A N3A 109.6(4) . . ?
C12A N4A C13A 135.3(4) . . ?
N3A N4A C13A 115.1(3) . . ?
C19A N5A C30A 118.1(4) . . ?
C19A N5A Rh1A 128.8(3) . . ?
C30A N5A Rh1A 113.0(3) . . ?
C28A N6A C29A 118.3(4) . . ?
C28A N6A Rh1A 128.5(3) . . ?
C29A N6A Rh1A 112.9(3) . . ?
N1A C1A C2A 109.8(5) . . ?
N1A C1A H1A 125.1 . . ?
C2A C1A H1A 125.1 . . ?
C3A C2A C1A 106.4(5) . . ?
C3A C2A H2A 126.8 . . ?
C1A C2A H2A 126.8 . . ?
N2A C3A C2A 107.7(5) . . ?
N2A C3A H3A 126.2 . . ?
C2A C3A H3A 126.2 . . ?
C5A C4A C9A 121.1(4) . . ?
C5A C4A N2A 123.2(4) . . ?
C9A C4A N2A 115.7(4) . . ?
F1A C5A C6A 118.8(4) . . ?
F1A C5A C4A 119.4(5) . . ?
C6A C5A C4A 121.8(5) . . ?
C7A C6A C5A 116.5(5) . . ?
C7A C6A H6A 121.8 . . ?
C5A C6A H6A 121.8 . . ?
C6A C7A F2A 118.4(5) . . ?
C6A C7A C8A 124.5(5) . . ?
F2A C7A C8A 117.1(5) . . ?
C9A C8A C7A 118.2(5) . . ?
C9A C8A H8A 120.9 . . ?
C7A C8A H8A 120.9 . . ?
C4A C9A C8A 117.9(4) . . ?
C4A C9A Rh1A 113.4(3) . . ?
C8A C9A Rh1A 128.6(3) . . ?
N3A C10A C11A 109.8(4) . . ?
N3A C10A H10A 125.1 . . ?
C11A C10A H10A 125.1 . . ?
C12A C11A C10A 106.4(5) . . ?
C12A C11A H11A 126.8 . . ?
C10A C11A H11A 126.8 . . ?
N4A C12A C11A 107.8(5) . . ?
N4A C12A H12A 126.1 . . ?
C11A C12A H12A 126.1 . . ?
C14A C13A C18A 120.2(4) . . ?
C14A C13A N4A 123.5(4) . . ?
C18A C13A N4A 116.2(4) . . ?
F3A C14A C15A 119.4(4) . . ?
F3A C14A C13A 119.1(5) . . ?
C15A C14A C13A 121.5(5) . . ?
C16A C15A C14A 117.0(5) . . ?
C16A C15A H15A 121.5 . . ?
C14A C15A H15A 121.5 . . ?
F4A C16A C15A 118.0(5) . . ?
F4A C16A C17A 119.0(5) . . ?
C15A C16A C17A 123.0(5) . . ?
C16A C17A C18A 119.8(5) . . ?
C16A C17A H17A 120.1 . . ?
C18A C17A H17A 120.1 . . ?
C17A C18A C13A 118.4(4) . . ?
C17A C18A Rh1A 128.6(3) . . ?
C13A C18A Rh1A 112.9(3) . . ?
N5A C19A C20A 122.2(4) . . ?
N5A C19A H19A 118.9 . . ?
C20A C19A H19A 118.9 . . ?
C21A C20A C19A 120.1(5) . . ?
C21A C20A H20A 119.9 . . ?
C19A C20A H20A 119.9 . . ?
C20A C21A C22A 119.4(4) . . ?
C20A C21A H21A 120.3 . . ?
C22A C21A H21A 120.3 . . ?
C21A C22A C30A 117.3(4) . . ?
C21A C22A C23A 123.5(4) . . ?
C30A C22A C23A 119.1(4) . . ?
C24A C23A C22A 120.8(4) . . ?
C24A C23A H23A 119.6 . . ?
C22A C23A H23A 119.6 . . ?
C23A C24A C25A 121.5(4) . . ?
C23A C24A H24A 119.3 . . ?
C25A C24A H24A 119.3 . . ?
C26A C25A C29A 116.4(4) . . ?
C26A C25A C24A 124.4(4) . . ?
C29A C25A C24A 119.2(4) . . ?
C27A C26A C25A 120.7(4) . . ?
C27A C26A H26A 119.7 . . ?
C25A C26A H26A 119.7 . . ?
C26A C27A C28A 119.2(5) . . ?
C26A C27A H27A 120.4 . . ?
C28A C27A H27A 120.4 . . ?
N6A C28A C27A 122.4(4) . . ?
N6A C28A H28A 118.8 . . ?
C27A C28A H28A 118.8 . . ?
N6A C29A C25A 122.9(4) . . ?
N6A C29A C30A 117.6(4) . . ?
C25A C29A C30A 119.5(4) . . ?
N5A C30A C22A 122.6(4) . . ?
N5A C30A C29A 117.5(4) . . ?
C22A C30A C29A 119.9(4) . . ?
C18B Rh2B N3B 80.75(17) . . ?
C18B Rh2B C9B 86.63(17) . . ?
N3B Rh2B C9B 94.6(2) . . ?
C18B Rh2B N1B 94.23(17) . . ?
N3B Rh2B N1B 173.49(15) . . ?
C9B Rh2B N1B 80.9(2) . . ?
C18B Rh2B N6B 97.39(15) . . ?
N3B Rh2B N6B 93.08(14) . . ?
C9B Rh2B N6B 171.82(19) . . ?
N1B Rh2B N6B 91.68(14) . . ?
C18B Rh2B N5B 174.47(16) . . ?
N3B Rh2B N5B 95.71(16) . . ?
C9B Rh2B N5B 97.94(16) . . ?
N1B Rh2B N5B 89.59(16) . . ?
N6B Rh2B N5B 78.48(14) . . ?
C1B N1B N2B 106.8(4) . . ?
C1B N1B Rh2B 138.2(4) . . ?
N2B N1B Rh2B 114.8(3) . . ?
N1B N2B C3B 108.2(5) . . ?
N1B N2B C4B 115.1(5) . . ?
C3B N2B C4B 136.7(5) . . ?
C10B N3B N4B 105.9(4) . . ?
C10B N3B Rh2B 138.6(4) . . ?
N4B N3B Rh2B 115.5(3) . . ?
C12B N4B N3B 110.1(4) . . ?
C12B N4B C13B 135.3(4) . . ?
N3B N4B C13B 114.6(4) . . ?
C19B N5B C30B 118.2(4) . . ?
C19B N5B Rh2B 128.7(3) . . ?
C30B N5B Rh2B 113.1(3) . . ?
C28B N6B C29B 118.8(4) . . ?
C28B N6B Rh2B 128.2(3) . . ?
C29B N6B Rh2B 112.5(3) . . ?
N1B C1B C2B 110.2(6) . . ?
N1B C1B H1B 124.9 . . ?
C2B C1B H1B 124.9 . . ?
C3B C2B C1B 106.0(6) . . ?
C3B C2B H2B 127.0 . . ?
C1B C2B H2B 127.0 . . ?
C2B C3B N2B 108.8(6) . . ?
C2B C3B H3B 125.6 . . ?
N2B C3B H3B 125.6 . . ?
C5B C4B C9B 119.6(6) . . ?
C5B C4B N2B 124.0(7) . . ?
C9B C4B N2B 116.4(4) . . ?
F1B C5B C6B 118.5(7) . . ?
F1B C5B C4B 119.2(8) . . ?
C6B C5B C4B 122.3(8) . . ?
C5B C6B C7B 117.0(6) . . ?
C5B C6B H6B 121.5 . . ?
C7B C6B H6B 121.5 . . ?
F2B C7B C8B 118.5(9) . . ?
F2B C7B C6B 117.9(7) . . ?
C8B C7B C6B 123.7(7) . . ?
C7B C8B C9B 118.1(7) . . ?
C7B C8B H8B 121.0 . . ?
C9B C8B H8B 121.0 . . ?
C8B C9B C4B 119.3(5) . . ?
C8B C9B Rh2B 128.0(5) . . ?
C4B C9B Rh2B 112.7(4) . . ?
N3B C10B C11B 110.7(5) . . ?
N3B C10B H10B 124.7 . . ?
C11B C10B H10B 124.7 . . ?
C12B C11B C10B 105.5(5) . . ?
C12B C11B H11B 127.3 . . ?
C10B C11B H11B 127.3 . . ?
N4B C12B C11B 107.9(5) . . ?
N4B C12B H12B 126.1 . . ?
C11B C12B H12B 126.1 . . ?
C14B C13B C18B 120.9(4) . . ?
C14B C13B N4B 123.6(4) . . ?
C18B C13B N4B 115.5(4) . . ?
F4B C14B C13B 119.5(5) . . ?
F4B C14B C15B 118.8(4) . . ?
C13B C14B C15B 121.7(5) . . ?
C16B C15B C14B 116.1(4) . . ?
C16B C15B H15B 121.9 . . ?
C14B C15B H15B 121.9 . . ?
F3B C16B C15B 117.7(4) . . ?
F3B C16B C17B 118.0(5) . . ?
C15B C16B C17B 124.3(4) . . ?
C16B C17B C18B 119.1(4) . . ?
C16B C17B H17B 120.4 . . ?
C18B C17B H17B 120.4 . . ?
C17B C18B C13B 117.9(4) . . ?
C17B C18B Rh2B 128.5(3) . . ?
C13B C18B Rh2B 113.6(3) . . ?
N5B C19B C20B 121.6(5) . . ?
N5B C19B H19B 119.2 . . ?
C20B C19B H19B 119.2 . . ?
C21B C20B C19B 120.1(5) . . ?
C21B C20B H20B 119.9 . . ?
C19B C20B H20B 119.9 . . ?
C20B C21B C22B 120.2(5) . . ?
C20B C21B H21B 119.9 . . ?
C22B C21B H21B 119.9 . . ?
C21B C22B C30B 116.8(5) . . ?
C21B C22B C23B 124.4(5) . . ?
C30B C22B C23B 118.8(5) . . ?
C24B C23B C22B 121.6(5) . . ?
C24B C23B H23B 119.2 . . ?
C22B C23B H23B 119.2 . . ?
C23B C24B C25B 121.5(5) . . ?
C23B C24B H24B 119.2 . . ?
C25B C24B H24B 119.2 . . ?
C29B C25B C26B 116.8(4) . . ?
C29B C25B C24B 118.4(5) . . ?
C26B C25B C24B 124.8(5) . . ?
C27B C26B C25B 120.9(4) . . ?
C27B C26B H26B 119.5 . . ?
C25B C26B H26B 119.5 . . ?
C26B C27B C28B 119.2(5) . . ?
C26B C27B H27B 120.4 . . ?
C28B C27B H27B 120.4 . . ?
N6B C28B C27B 122.2(4) . . ?
N6B C28B H28B 118.9 . . ?
C27B C28B H28B 118.9 . . ?
N6B C29B C25B 122.0(4) . . ?
N6B C29B C30B 118.1(4) . . ?
C25B C29B C30B 119.9(4) . . ?
N5B C30B C22B 123.1(4) . . ?
N5B C30B C29B 117.2(4) . . ?
C22B C30B C29B 119.8(4) . . ?
F10A P1A F5A 91.0(3) . . ?
F10A P1A F6A 90.3(2) . . ?
F5A P1A F6A 90.2(2) . . ?
F10A P1A F9A 178.9(2) . . ?
F5A P1A F9A 89.4(2) . . ?
F6A P1A F9A 90.6(2) . . ?
F10A P1A F8A 89.7(2) . . ?
F5A P1A F8A 90.0(2) . . ?
F6A P1A F8A 179.8(3) . . ?
F9A P1A F8A 89.3(2) . . ?
F10A P1A F7A 90.4(2) . . ?
F5A P1A F7A 178.6(2) . . ?
F6A P1A F7A 90.1(2) . . ?
F9A P1A F7A 89.2(2) . . ?
F8A P1A F7A 89.7(2) . . ?
F10B P1B F9B 178.4(3) . . ?
F10B P1B F6B 90.6(3) . . ?
F9B P1B F6B 90.6(3) . . ?
F10B P1B F5B 88.2(3) . . ?
F9B P1B F5B 92.8(3) . . ?
F6B P1B F5B 89.7(3) . . ?
F10B P1B F8B 88.6(3) . . ?
F9B P1B F8B 90.2(3) . . ?
F6B P1B F8B 178.4(4) . . ?
F5B P1B F8B 91.6(3) . . ?
F10B P1B F7B 89.7(3) . . ?
F9B P1B F7B 89.3(3) . . ?
F6B P1B F7B 90.0(3) . . ?
F5B P1B F7B 177.9(3) . . ?
F8B P1B F7B 88.6(3) . . ?
Cl1C C1C Cl2C 110.8(19) . . ?
Cl1C C1C H1CA 109.5 . . ?
Cl2C C1C H1CA 109.5 . . ?
Cl1C C1C H1CB 109.5 . . ?
Cl2C C1C H1CB 109.5 . . ?
H1CA C1C H1CB 108.1 . . ?
Cl1D C1D Cl2D 113(2) . . ?
Cl1D C1D H1DA 109.0 . . ?
Cl2D C1D H1DA 109.0 . . ?
Cl1D C1D H1DB 109.0 . . ?
Cl2D C1D H1DB 109.0 . . ?
H1DA C1D H1DB 107.8 . . ?
C1D Cl1D Cl1D 164.1(17) . 3_776 ?

loop_
_geom_bond_atom_site_label_1
_geom_bond_atom_site_label_2
_geom_bond_distance
_geom_bond_site_symmetry_2
_geom_bond_publ_flag
Rh1A C9A 2.005(4) . ?
Rh1A C18A 2.007(4) . ?
Rh1A N3A 2.013(4) . ?
Rh1A N1A 2.014(4) . ?
Rh1A N5A 2.142(3) . ?
Rh1A N6A 2.146(3) . ?
F1A C5A 1.359(6) . ?
F2A C7A 1.363(6) . ?
F3A C14A 1.350(6) . ?
F4A C16A 1.350(6) . ?
N1A C1A 1.326(6) . ?
N1A N2A 1.364(5) . ?
N2A C3A 1.356(6) . ?
N2A C4A 1.416(6) . ?
N3A C10A 1.330(5) . ?
N3A N4A 1.359(5) . ?
N4A C12A 1.348(6) . ?
N4A C13A 1.412(6) . ?
N5A C19A 1.328(5) . ?
N5A C30A 1.357(5) . ?
N6A C28A 1.329(5) . ?
N6A C29A 1.354(5) . ?
C1A C2A 1.385(8) . ?
C1A H1A 0.9300 . ?
C2A C3A 1.361(8) . ?
C2A H2A 0.9300 . ?
C3A H3A 0.9300 . ?
C4A C5A 1.385(6) . ?
C4A C9A 1.388(6) . ?
C5A C6A 1.360(7) . ?
C6A C7A 1.358(8) . ?
C6A H6A 0.9300 . ?
C7A C8A 1.392(7) . ?
C8A C9A 1.388(6) . ?
C8A H8A 0.9300 . ?
C10A C11A 1.378(7) . ?
C10A H10A 0.9300 . ?
C11A C12A 1.352(8) . ?
C11A H11A 0.9300 . ?
C12A H12A 0.9300 . ?
C13A C14A 1.390(6) . ?
C13A C18A 1.398(6) . ?
C14A C15A 1.380(8) . ?
C15A C16A 1.376(8) . ?
C15A H15A 0.9300 . ?
C16A C17A 1.379(7) . ?
C17A C18A 1.381(6) . ?
C17A H17A 0.9300 . ?
C19A C20A 1.391(6) . ?
C19A H19A 0.9300 . ?
C20A C21A 1.353(7) . ?
C20A H20A 0.9300 . ?
C21A C22A 1.401(7) . ?
C21A H21A 0.9300 . ?
C22A C30A 1.402(6) . ?
C22A C23A 1.435(7) . ?
C23A C24A 1.351(8) . ?
C23A H23A 0.9300 . ?
C24A C25A 1.424(7) . ?
C24A H24A 0.9300 . ?
C25A C26A 1.404(7) . ?
C25A C29A 1.406(6) . ?
C26A C27A 1.352(7) . ?
C26A H26A 0.9300 . ?
C27A C28A 1.397(6) . ?
C27A H27A 0.9300 . ?
C28A H28A 0.9300 . ?
C29A C30A 1.439(6) . ?
Rh2B C18B 2.002(4) . ?
Rh2B N3B 2.003(4) . ?
Rh2B C9B 2.005(5) . ?
Rh2B N1B 2.015(4) . ?
Rh2B N6B 2.137(3) . ?
Rh2B N5B 2.142(4) . ?
F1B C5B 1.352(9) . ?
F2B C7B 1.356(8) . ?
F3B C16B 1.362(5) . ?
F4B C14B 1.358(6) . ?
N1B C1B 1.324(6) . ?
N1B N2B 1.356(5) . ?
N2B C3B 1.363(8) . ?
N2B C4B 1.408(8) . ?
N3B C10B 1.332(6) . ?
N3B N4B 1.366(5) . ?
N4B C12B 1.339(6) . ?
N4B C13B 1.424(6) . ?
N5B C19B 1.327(6) . ?
N5B C30B 1.366(6) . ?
N6B C28B 1.310(5) . ?
N6B C29B 1.370(5) . ?
C1B C2B 1.377(8) . ?
C1B H1B 0.9300 . ?
C2B C3B 1.333(10) . ?
C2B H2B 0.9300 . ?
C3B H3B 0.9300 . ?
C4B C5B 1.389(8) . ?
C4B C9B 1.402(8) . ?
C5B C6B 1.356(12) . ?
C6B C7B 1.390(12) . ?
C6B H6B 0.9300 . ?
C7B C8B 1.380(9) . ?
C8B C9B 1.393(8) . ?
C8B H8B 0.9300 . ?
C10B C11B 1.379(8) . ?
C10B H10B 0.9300 . ?
C11B C12B 1.373(8) . ?
C11B H11B 0.9300 . ?
C12B H12B 0.9300 . ?
C13B C14B 1.374(6) . ?
C13B C18B 1.400(6) . ?
C14B C15B 1.382(7) . ?
C15B C16B 1.369(7) . ?
C15B H15B 0.9300 . ?
C16B C17B 1.373(6) . ?
C17B C18B 1.386(6) . ?
C17B H17B 0.9300 . ?
C19B C20B 1.408(7) . ?
C19B H19B 0.9300 . ?
C20B C21B 1.347(9) . ?
C20B H20B 0.9300 . ?
C21B C22B 1.399(8) . ?
C21B H21B 0.9300 . ?
C22B C30B 1.401(6) . ?
C22B C23B 1.416(7) . ?
C23B C24B 1.338(8) . ?
C23B H23B 0.9300 . ?
C24B C25B 1.432(7) . ?
C24B H24B 0.9300 . ?
C25B C29B 1.395(6) . ?
C25B C26B 1.402(7) . ?
C26B C27B 1.335(7) . ?
C26B H26B 0.9300 . ?
C27B C28B 1.404(6) . ?
C27B H27B 0.9300 . ?
C28B H28B 0.9300 . ?
C29B C30B 1.438(6) . ?
P1A F10A 1.581(4) . ?
P1A F5A 1.582(4) . ?
P1A F6A 1.584(4) . ?
P1A F9A 1.584(4) . ?
P1A F8A 1.585(4) . ?
P1A F7A 1.593(4) . ?
P1B F10B 1.569(5) . ?
P1B F9B 1.572(5) . ?
P1B F6B 1.574(5) . ?
P1B F5B 1.579(5) . ?
P1B F8B 1.580(4) . ?
P1B F7B 1.604(5) . ?
C1C Cl1C 1.58(4) . ?
C1C Cl2C 1.95(4) . ?
C1C H1CA 0.9700 . ?
C1C H1CB 0.9700 . ?
C1D Cl1D 1.50(3) . ?
C1D Cl2D 1.90(4) . ?
C1D H1DA 0.9700 . ?
C1D H1DB 0.9700 . ?
Cl1D Cl1D 2.14(3) 3_776 ?

loop_
_geom_hbond_atom_site_label_D
_geom_hbond_atom_site_label_H
_geom_hbond_atom_site_label_A
_geom_hbond_distance_DH
_geom_hbond_distance_HA
_geom_hbond_distance_DA
_geom_hbond_angle_DHA
_geom_hbond_site_symmetry_A
_geom_hbond_publ_flag
C1A H1A F9A 0.93 2.47 3.389(7) 168.0 . yes
C6A H6A F5A 0.93 2.59 3.407(7) 146.3 3_666 yes
C10A H10A F3B 0.93 2.57 3.492(6) 169.6 . yes
C11A H11A F10B 0.93 2.63 3.149(7) 115.8 . yes
C12A H12A F3A 0.93 2.44 2.890(7) 110.0 . yes
C12A H12A F7B 0.93 2.58 3.450(7) 156.6 . yes
C17A H17A N1A 0.93 2.64 3.113(6) 112.5 . yes
C27A H27A F10A 0.93 2.50 3.339(7) 150.7 2 yes
C8B H8B N3B 0.93 2.70 3.158(7) 111.5 . yes
C12B H12B F4B 0.93 2.44 2.893(7) 110.3 . yes
C12B H12B F7A 0.93 2.64 3.507(7) 155.5 1_655 yes
C17B H17B N1B 0.93 2.69 3.157(6) 111.9 . yes
C19B H19B Cl2D 0.93 2.76 3.445(10) 131.5 . yes
C20B H20B F2A 0.93 2.55 3.190(6) 126.7 3_776 yes
C27B H27B F3B 0.93 2.59 3.281(6) 131.6 2_655 yes
C27B H27B F9B 0.93 2.44 3.251(8) 145.3 2_645 yes
C28B H28B F7B 0.93 2.54 3.309(7) 140.0 2_645 yes
C1D H1DA F1B 0.97 2.56 3.38(3) 143.0 . yes
C1D H1DB F5B 0.97 2.12 2.86(3) 132.3 3_776 yes

loop_
_geom_torsion_atom_site_label_1
_geom_torsion_atom_site_label_2
_geom_torsion_atom_site_label_3
_geom_torsion_atom_site_label_4
_geom_torsion
_geom_torsion_site_symmetry_1
_geom_torsion_site_symmetry_2
_geom_torsion_site_symmetry_3
_geom_torsion_site_symmetry_4
_geom_torsion_publ_flag
C1A N1A N2A C3A -1.0(5) . . . . ?
Rh1A N1A N2A C3A 172.9(3) . . . . ?
C1A N1A N2A C4A 178.8(4) . . . . ?
Rh1A N1A N2A C4A -7.3(5) . . . . ?
C10A N3A N4A C12A -0.3(5) . . . . ?
Rh1A N3A N4A C12A 175.9(3) . . . . ?
C10A N3A N4A C13A -178.0(4) . . . . ?
Rh1A N3A N4A C13A -1.8(4) . . . . ?
N2A N1A C1A C2A 0.9(5) . . . . ?
Rh1A N1A C1A C2A -170.6(4) . . . . ?
N1A C1A C2A C3A -0.5(7) . . . . ?
N1A N2A C3A C2A 0.6(6) . . . . ?
C4A N2A C3A C2A -179.1(5) . . . . ?
C1A C2A C3A N2A -0.1(7) . . . . ?
C3A N2A C4A C5A 6.2(9) . . . . ?
N1A N2A C4A C5A -173.4(4) . . . . ?
C3A N2A C4A C9A -175.6(5) . . . . ?
N1A N2A C4A C9A 4.7(6) . . . . ?
C9A C4A C5A F1A -179.0(4) . . . . ?
N2A C4A C5A F1A -0.9(8) . . . . ?
C9A C4A C5A C6A -0.3(8) . . . . ?
N2A C4A C5A C6A 177.7(5) . . . . ?
F1A C5A C6A C7A 178.3(5) . . . . ?
C4A C5A C6A C7A -0.4(9) . . . . ?
C5A C6A C7A F2A -179.0(5) . . . . ?
C5A C6A C7A C8A 1.4(9) . . . . ?
C6A C7A C8A C9A -1.6(9) . . . . ?
F2A C7A C8A C9A 178.8(5) . . . . ?
C5A C4A C9A C8A 0.2(7) . . . . ?
N2A C4A C9A C8A -178.1(4) . . . . ?
C5A C4A C9A Rh1A 178.4(4) . . . . ?
N2A C4A C9A Rh1A 0.2(5) . . . . ?
C7A C8A C9A C4A 0.7(7) . . . . ?
C7A C8A C9A Rh1A -177.2(4) . . . . ?
N4A N3A C10A C11A -0.1(5) . . . . ?
Rh1A N3A C10A C11A -174.8(4) . . . . ?
N3A C10A C11A C12A 0.4(6) . . . . ?
N3A N4A C12A C11A 0.5(6) . . . . ?
C13A N4A C12A C11A 177.5(5) . . . . ?
C10A C11A C12A N4A -0.5(6) . . . . ?
C12A N4A C13A C14A 5.9(8) . . . . ?
N3A N4A C13A C14A -177.2(4) . . . . ?
C12A N4A C13A C18A -174.8(5) . . . . ?
N3A N4A C13A C18A 2.1(5) . . . . ?
C18A C13A C14A F3A -179.1(4) . . . . ?
N4A C13A C14A F3A 0.2(7) . . . . ?
C18A C13A C14A C15A 1.6(8) . . . . ?
N4A C13A C14A C15A -179.0(5) . . . . ?
F3A C14A C15A C16A 179.7(5) . . . . ?
C13A C14A C15A C16A -1.0(8) . . . . ?
C14A C15A C16A F4A -179.7(5) . . . . ?
C14A C15A C16A C17A -0.1(9) . . . . ?
F4A C16A C17A C18A -179.8(5) . . . . ?
C15A C16A C17A C18A 0.6(8) . . . . ?
C16A C17A C18A C13A 0.0(7) . . . . ?
C16A C17A C18A Rh1A -179.0(4) . . . . ?
C14A C13A C18A C17A -1.1(7) . . . . ?
N4A C13A C18A C17A 179.6(4) . . . . ?
C14A C13A C18A Rh1A 178.0(4) . . . . ?
N4A C13A C18A Rh1A -1.3(5) . . . . ?
C30A N5A C19A C20A -1.6(6) . . . . ?
Rh1A N5A C19A C20A 175.5(3) . . . . ?
N5A C19A C20A C21A -1.3(7) . . . . ?
C19A C20A C21A C22A 2.0(7) . . . . ?
C20A C21A C22A C30A 0.1(7) . . . . ?
C20A C21A C22A C23A 178.1(5) . . . . ?
C21A C22A C23A C24A -175.9(5) . . . . ?
C30A C22A C23A C24A 2.1(7) . . . . ?
C22A C23A C24A C25A 0.8(8) . . . . ?
C23A C24A C25A C26A 176.5(5) . . . . ?
C23A C24A C25A C29A -3.0(7) . . . . ?
C29A C25A C26A C27A 1.3(7) . . . . ?
C24A C25A C26A C27A -178.2(5) . . . . ?
C25A C26A C27A C28A -2.1(7) . . . . ?
C29A N6A C28A C27A 1.0(6) . . . . ?
Rh1A N6A C28A C27A -172.7(3) . . . . ?
C26A C27A C28A N6A 0.9(7) . . . . ?
C28A N6A C29A C25A -1.9(6) . . . . ?
Rh1A N6A C29A C25A 172.8(3) . . . . ?
C28A N6A C29A C30A 176.2(4) . . . . ?
Rh1A N6A C29A C30A -9.1(4) . . . . ?
C26A C25A C29A N6A 0.8(6) . . . . ?
C24A C25A C29A N6A -179.7(4) . . . . ?
C26A C25A C29A C30A -177.3(4) . . . . ?
C24A C25A C29A C30A 2.2(6) . . . . ?
C19A N5A C30A C22A 3.7(6) . . . . ?
Rh1A N5A C30A C22A -173.8(3) . . . . ?
C19A N5A C30A C29A -174.7(4) . . . . ?
Rh1A N5A C30A C29A 7.8(5) . . . . ?
C21A C22A C30A N5A -3.0(6) . . . . ?
C23A C22A C30A N5A 178.9(4) . . . . ?
C21A C22A C30A C29A 175.4(4) . . . . ?
C23A C22A C30A C29A -2.7(6) . . . . ?
N6A C29A C30A N5A 0.9(6) . . . . ?
C25A C29A C30A N5A 179.1(4) . . . . ?
N6A C29A C30A C22A -177.6(4) . . . . ?
C25A C29A C30A C22A 0.6(6) . . . . ?
C1B N1B N2B C3B 0.8(6) . . . . ?
Rh2B N1B N2B C3B -175.4(4) . . . . ?
C1B N1B N2B C4B 180.0(4) . . . . ?
Rh2B N1B N2B C4B 3.9(5) . . . . ?
C10B N3B N4B C12B 0.5(5) . . . . ?
Rh2B N3B N4B C12B -178.2(3) . . . . ?
C10B N3B N4B C13B -179.0(4) . . . . ?
Rh2B N3B N4B C13B 2.3(5) . . . . ?
N2B N1B C1B C2B -0.3(6) . . . . ?
Rh2B N1B C1B C2B 174.4(4) . . . . ?
N1B C1B C2B C3B -0.2(8) . . . . ?
C1B C2B C3B N2B 0.7(9) . . . . ?
N1B N2B C3B C2B -0.9(8) . . . . ?
C4B N2B C3B C2B -179.9(6) . . . . ?
N1B N2B C4B C5B 176.3(5) . . . . ?
C3B N2B C4B C5B -4.8(11) . . . . ?
N1B N2B C4B C9B -3.6(7) . . . . ?
C3B N2B C4B C9B 175.3(7) . . . . ?
C9B C4B C5B F1B 179.4(6) . . . . ?
N2B C4B C5B F1B -0.5(10) . . . . ?
C9B C4B C5B C6B -0.6(10) . . . . ?
N2B C4B C5B C6B 179.5(6) . . . . ?
F1B C5B C6B C7B 179.5(7) . . . . ?
C4B C5B C6B C7B -0.5(11) . . . . ?
C5B C6B C7B F2B -178.0(6) . . . . ?
C5B C6B C7B C8B 0.9(12) . . . . ?
F2B C7B C8B C9B 178.7(5) . . . . ?
C6B C7B C8B C9B -0.2(10) . . . . ?
C7B C8B C9B C4B -1.0(8) . . . . ?
C7B C8B C9B Rh2B 178.7(4) . . . . ?
C5B C4B C9B C8B 1.4(8) . . . . ?
N2B C4B C9B C8B -178.7(5) . . . . ?
C5B C4B C9B Rh2B -178.3(5) . . . . ?
N2B C4B C9B Rh2B 1.6(6) . . . . ?
N4B N3B C10B C11B -0.1(6) . . . . ?
Rh2B N3B C10B C11B 178.1(4) . . . . ?
N3B C10B C11B C12B -0.3(7) . . . . ?
N3B N4B C12B C11B -0.7(6) . . . . ?
C13B N4B C12B C11B 178.7(5) . . . . ?
C10B C11B C12B N4B 0.6(6) . . . . ?
C12B N4B C13B C14B -0.5(8) . . . . ?
N3B N4B C13B C14B 178.9(4) . . . . ?
C12B N4B C13B C18B -180.0(5) . . . . ?
N3B N4B C13B C18B -0.6(6) . . . . ?
C18B C13B C14B F4B -179.2(4) . . . . ?
N4B C13B C14B F4B 1.3(7) . . . . ?
C18B C13B C14B C15B 0.6(7) . . . . ?
N4B C13B C14B C15B -178.9(4) . . . . ?
F4B C14B C15B C16B -179.5(4) . . . . ?
C13B C14B C15B C16B 0.7(7) . . . . ?
C14B C15B C16B F3B -179.9(4) . . . . ?
C14B C15B C16B C17B -1.3(7) . . . . ?
F3B C16B C17B C18B 179.2(4) . . . . ?
C15B C16B C17B C18B 0.6(7) . . . . ?
C16B C17B C18B C13B 0.7(6) . . . . ?
C16B C17B C18B Rh2B -179.8(3) . . . . ?
C14B C13B C18B C17B -1.2(6) . . . . ?
N4B C13B C18B C17B 178.3(4) . . . . ?
C14B C13B C18B Rh2B 179.1(4) . . . . ?
N4B C13B C18B Rh2B -1.3(5) . . . . ?
C30B N5B C19B C20B 0.3(8) . . . . ?
Rh2B N5B C19B C20B -176.9(5) . . . . ?
N5B C19B C20B C21B 0.9(10) . . . . ?
C19B C20B C21B C22B 0.1(10) . . . . ?
C20B C21B C22B C30B -2.0(8) . . . . ?
C20B C21B C22B C23B 179.3(6) . . . . ?
C21B C22B C23B C24B 178.3(5) . . . . ?
C30B C22B C23B C24B -0.3(8) . . . . ?
C22B C23B C24B C25B -2.3(8) . . . . ?
C23B C24B C25B C29B 3.0(7) . . . . ?
C23B C24B C25B C26B -178.2(5) . . . . ?
C29B C25B C26B C27B -0.5(7) . . . . ?
C24B C25B C26B C27B -179.3(5) . . . . ?
C25B C26B C27B C28B 0.5(7) . . . . ?
C29B N6B C28B C27B -0.3(6) . . . . ?
Rh2B N6B C28B C27B 172.1(3) . . . . ?
C26B C27B C28B N6B -0.1(7) . . . . ?
C28B N6B C29B C25B 0.3(6) . . . . ?
Rh2B N6B C29B C25B -173.2(3) . . . . ?
C28B N6B C29B C30B -179.6(4) . . . . ?
Rh2B N6B C29B C30B 6.9(5) . . . . ?
C26B C25B C29B N6B 0.1(6) . . . . ?
C24B C25B C29B N6B 179.0(4) . . . . ?
C26B C25B C29B C30B 180.0(4) . . . . ?
C24B C25B C29B C30B -1.1(6) . . . . ?
C19B N5B C30B C22B -2.4(7) . . . . ?
Rh2B N5B C30B C22B 175.2(4) . . . . ?
C19B N5B C30B C29B 177.4(5) . . . . ?
Rh2B N5B C30B C29B -5.0(5) . . . . ?
C21B C22B C30B N5B 3.3(7) . . . . ?
C23B C22B C30B N5B -178.0(4) . . . . ?
C21B C22B C30B C29B -176.6(4) . . . . ?
C23B C22B C30B C29B 2.1(7) . . . . ?
N6B C29B C30B N5B -1.3(6) . . . . ?
C25B C29B C30B N5B 178.8(4) . . . . ?
N6B C29B C30B C22B 178.5(4) . . . . ?
C25B C29B C30B C22B -1.4(6) . . . . ?
Cl2D C1D Cl1D Cl1D -61(6) . . . 3_776 ?
